data_7054371
loop_
_publ_author_name
'Zhao, Yunfang'
'Hao, Wanglong'
'Ma, Wangjing'
'Zang, Zhanzhan'
'Zhang, Huarong'
'Liu, Xiaoxia'
'Zou, Sufen'
'Zhang, Haixia'
'Liu, Weichao'
'Gao, Jianhua'

_publ_section_title
;
 Easily-soluble heteroacene bis(benzothieno)silole derivatives for sensing
 of nitro explosives
;
_journal_issue 12
_journal_name_full 'New J. Chem.'
_journal_page_first 5754
_journal_paper_doi 10.1039/C4NJ00913D
_journal_volume 38
_journal_year 2014
_chemical_formula_sum 'C18 H14 S2 Si'
_chemical_formula_weight 322.50
_chemical_name_common DMBBTS
_chemical_name_systematic
; 
 ? 
;
_space_group_IT_number 88
_symmetry_cell_setting tetragonal
_symmetry_space_group_name_Hall '-I 4ad'
_symmetry_space_group_name_H-M 'I 41/a :2'
_atom_sites_solution_hydrogens geom
_atom_sites_solution_primary direct
_atom_sites_solution_secondary difmap
_audit_creation_method SHELXL-97
_cell_angle_alpha 90.00
_cell_angle_beta 90.00
_cell_angle_gamma 90.00
_cell_formula_units_Z 16
_cell_length_a 22.468(2)
_cell_length_b 22.468(2)
_cell_length_c 13.1835(15)
_cell_measurement_temperature 296(2)
_cell_volume 6655.2(11)
_computing_cell_refinement 'Bruker SMART'
_computing_data_collection 'Bruker SMART'
_computing_data_reduction 'Bruker SAINT'
_computing_molecular_graphics 'Bruker SHELXTL'
_computing_publication_material 'Bruker SHELXTL'
_computing_structure_refinement 'SHELXL-97 (Sheldrick, 1997)'
_computing_structure_solution 'SHELXS-97 (Sheldrick, 1990)'
_diffrn_ambient_temperature 296(2)
_diffrn_measured_fraction_theta_full 0.994
_diffrn_measured_fraction_theta_max 0.994
_diffrn_radiation_monochromator graphite
_diffrn_radiation_source 'fine-focus sealed tube'
_diffrn_radiation_type MoK\a
_diffrn_radiation_wavelength 0.71073
_diffrn_reflns_av_R_equivalents 0.0307
_diffrn_reflns_av_sigmaI/netI 0.0271
_diffrn_reflns_limit_h_max 23
_diffrn_reflns_limit_h_min -26
_diffrn_reflns_limit_k_max 25
_diffrn_reflns_limit_k_min -23
_diffrn_reflns_limit_l_max 15
_diffrn_reflns_limit_l_min -14
_diffrn_reflns_number 12466
_diffrn_reflns_theta_full 24.99
_diffrn_reflns_theta_max 24.99
_diffrn_reflns_theta_min 1.81
_exptl_absorpt_coefficient_mu 0.382
_exptl_crystal_density_diffrn 1.287
_exptl_crystal_density_method 'not measured'
_exptl_crystal_F_000 2688
_exptl_crystal_size_max 0.32
_exptl_crystal_size_mid 0.28
_exptl_crystal_size_min 0.20
_refine_diff_density_max 0.420
_refine_diff_density_min -0.442
_refine_diff_density_rms 0.049
_refine_ls_extinction_method none
_refine_ls_goodness_of_fit_ref 1.053
_refine_ls_hydrogen_treatment mixed
_refine_ls_matrix_type full
_refine_ls_number_parameters 192
_refine_ls_number_reflns 2909
_refine_ls_number_restraints 0
_refine_ls_restrained_S_all 1.053
_refine_ls_R_factor_all 0.0647
_refine_ls_R_factor_gt 0.0468
_refine_ls_shift/su_max 0.001
_refine_ls_shift/su_mean 0.000
_refine_ls_structure_factor_coef Fsqd
_refine_ls_weighting_details 'calc w=1/[\s^2^(Fo^2^)+(0.0583P)^2^+8.7895P] where P=(Fo^2^+2Fc^2^)/3'
_refine_ls_weighting_scheme calc
_refine_ls_wR_factor_gt 0.1211
_refine_ls_wR_factor_ref 0.1369
_reflns_number_gt 2220
_reflns_number_total 2909
_reflns_threshold_expression >2sigma(I)
_cod_data_source_file c4nj00913d3.cif
_cod_data_source_block mo_20100621a_0m
_cod_depositor_comments
;
The following automatic conversions were performed:

'_symmetry_cell_setting' value 'Tetragonal' changed to 'tetragonal'
according to
/usr/data/users/saulius/crontab/automatic-downloads/rss-feeds/RSC/lib/dictionaries/cif_core.dic
dictionary named 'cif_core.dic' version 2.4.2 from 2011-04-26.

Automatic conversion script
Id: cif_fix_values 2281 2013-09-26 08:29:07Z andrius 

 Adding full bibliography for 7054371--7054372.cif.
;
_cod_original_cell_volume 6655.4(13)
_cod_original_sg_symbol_H-M I4(1)/a
_cod_database_code 7054371

loop_
_symmetry_equiv_pos_as_xyz
'x, y, z'
'-x+1/2, -y, z+1/2'
'-y+3/4, x+1/4, z+1/4'
'y+3/4, -x+3/4, z+3/4'
'x+1/2, y+1/2, z+1/2'
'-x+1, -y+1/2, z+1'
'-y+5/4, x+3/4, z+3/4'
'y+5/4, -x+5/4, z+5/4'
'-x, -y, -z'
'x-1/2, y, -z-1/2'
'y-3/4, -x-1/4, -z-1/4'
'-y-3/4, x-3/4, -z-3/4'
'-x+1/2, -y+1/2, -z+1/2'
'x, y+1/2, -z'
'y-1/4, -x+1/4, -z+1/4'
'-y-1/4, x-1/4, -z-1/4'

loop_
_atom_site_label
_atom_site_type_symbol
_atom_site_fract_x
_atom_site_fract_y
_atom_site_fract_z
_atom_site_U_iso_or_equiv
_atom_site_adp_type
_atom_site_occupancy
_atom_site_symmetry_multiplicity
_atom_site_calc_flag
_atom_site_refinement_flags
Si1 Si 0.77528(3) 0.34685(4) 0.08148(7) 0.0576(3) Uani 1 1 d .
S2 S 0.93565(3) 0.37108(4) 0.25238(7) 0.0701(3) Uani 1 1 d .
S3 S 0.95757(4) 0.33386(4) -0.01112(8) 0.0806(3) Uani 1 1 d .
C8 C 0.88275(12) 0.35704(12) 0.1603(2) 0.0548(7) Uani 1 1 d .
C1 C 0.82537(12) 0.36041(12) 0.1933(2) 0.0545(7) Uani 1 1 d .
C10 C 0.84133(13) 0.33788(12) -0.0043(2) 0.0595(7) Uani 1 1 d .
C11 C 0.85604(17) 0.32442(13) -0.1068(3) 0.0691(9) Uani 1 1 d .
C7 C 0.87995(14) 0.38260(14) 0.3417(3) 0.0647(8) Uani 1 1 d .
C2 C 0.82267(13) 0.37545(12) 0.2986(2) 0.0573(7) Uani 1 1 d .
C9 C 0.89140(12) 0.34415(12) 0.0536(3) 0.0574(7) Uani 1 1 d .
C3 C 0.77340(15) 0.38509(15) 0.3615(3) 0.0721(9) Uani 1 1 d .
H1 H 0.7351 0.3808 0.3357 0.087 Uiso 1 1 calc R
C4 C 0.7815(2) 0.40094(19) 0.4611(3) 0.0915(11) Uani 1 1 d .
H2 H 0.7486 0.4073 0.5023 0.110 Uiso 1 1 calc R
C12 C 0.91948(18) 0.32161(13) -0.1200(3) 0.0836(12) Uani 1 1 d .
C18 C 0.73133(17) 0.27744(17) 0.0910(3) 0.0939(12) Uani 1 1 d .
H13 H 0.7111 0.2704 0.0280 0.141 Uiso 1 1 calc R
H12 H 0.7026 0.2812 0.1446 0.141 Uiso 1 1 calc R
H14 H 0.7574 0.2447 0.1054 0.141 Uiso 1 1 calc R
C17 C 0.72883(15) 0.41285(17) 0.0519(3) 0.0816(10) Uani 1 1 d .
H11 H 0.7064 0.4055 -0.0088 0.122 Uiso 1 1 calc R
H9 H 0.7540 0.4469 0.0421 0.122 Uiso 1 1 calc R
H10 H 0.7020 0.4203 0.1071 0.122 Uiso 1 1 calc R
C16 C 0.8186(2) 0.31504(15) -0.1895(3) 0.0860(11) Uani 1 1 d .
H8 H 0.7775 0.3159 -0.1811 0.103 Uiso 1 1 calc R
C13 C 0.9419(3) 0.31093(19) -0.2169(4) 0.1107(17) Uani 1 1 d .
H5 H 0.9828 0.3094 -0.2271 0.133 Uiso 1 1 calc R
C6 C 0.88750(19) 0.39832(18) 0.4427(3) 0.0885(11) Uani 1 1 d .
H4 H 0.9253 0.4025 0.4704 0.106 Uiso 1 1 calc R
C14 C 0.9042(3) 0.3028(2) -0.2966(4) 0.125(2) Uani 1 1 d .
H6 H 0.9200 0.2960 -0.3607 0.150 Uiso 1 1 calc R
C15 C 0.8430(3) 0.30435(18) -0.2847(3) 0.1117(17) Uani 1 1 d .
H7 H 0.8183 0.2983 -0.3403 0.134 Uiso 1 1 calc R
C5 C 0.8376(2) 0.4075(2) 0.5005(3) 0.1004(13) Uani 1 1 d .
H3 H 0.8419 0.4183 0.5682 0.120 Uiso 1 1 calc R

loop_
_atom_site_aniso_label
_atom_site_aniso_U_11
_atom_site_aniso_U_22
_atom_site_aniso_U_33
_atom_site_aniso_U_23
_atom_site_aniso_U_13
_atom_site_aniso_U_12
Si1 0.0406(4) 0.0642(5) 0.0681(5) -0.0013(4) 0.0011(4) 0.0027(3)
S2 0.0421(4) 0.0671(5) 0.1011(7) 0.0040(4) -0.0112(4) -0.0002(3)
S3 0.0576(5) 0.0665(5) 0.1178(8) 0.0066(5) 0.0332(5) 0.0056(4)
C8 0.0407(15) 0.0461(15) 0.078(2) 0.0087(14) 0.0002(13) 0.0024(11)
C1 0.0399(15) 0.0535(16) 0.0703(19) 0.0098(14) 0.0016(13) 0.0018(11)
C10 0.0606(18) 0.0455(15) 0.0723(19) 0.0037(14) 0.0108(15) 0.0065(13)
C11 0.096(3) 0.0394(16) 0.072(2) 0.0061(14) 0.0202(19) 0.0067(15)
C7 0.0611(19) 0.0557(17) 0.077(2) 0.0105(15) -0.0082(16) 0.0000(14)
C2 0.0518(16) 0.0510(16) 0.0690(19) 0.0112(14) -0.0033(14) -0.0021(12)
C9 0.0436(15) 0.0419(14) 0.087(2) 0.0063(14) 0.0108(15) 0.0048(11)
C3 0.063(2) 0.078(2) 0.076(2) 0.0069(18) 0.0082(17) -0.0045(16)
C4 0.095(3) 0.101(3) 0.079(3) 0.001(2) 0.016(2) -0.004(2)
C12 0.107(3) 0.0394(16) 0.105(3) 0.0079(17) 0.064(2) 0.0093(16)
C18 0.069(2) 0.091(3) 0.122(3) -0.011(2) 0.016(2) -0.0208(19)
C17 0.059(2) 0.101(3) 0.084(2) -0.003(2) -0.0092(17) 0.0235(18)
C16 0.125(3) 0.059(2) 0.074(2) -0.0017(18) 0.012(2) 0.003(2)
C13 0.151(5) 0.071(3) 0.110(4) 0.000(3) 0.063(4) 0.008(3)
C6 0.090(3) 0.093(3) 0.083(3) 0.003(2) -0.027(2) -0.007(2)
C14 0.208(7) 0.073(3) 0.093(4) -0.009(2) 0.073(4) 0.007(3)
C15 0.188(6) 0.069(3) 0.078(3) -0.007(2) 0.018(3) 0.000(3)
C5 0.112(4) 0.117(3) 0.072(2) -0.005(2) -0.006(2) -0.009(3)

loop_
_atom_type_symbol
_atom_type_description
_atom_type_scat_dispersion_real
_atom_type_scat_dispersion_imag
_atom_type_scat_source
C C 0.0033 0.0016 'International Tables Vol C Tables 4.2.6.8 and 6.1.1.4'
H H 0.0000 0.0000 'International Tables Vol C Tables 4.2.6.8 and 6.1.1.4'
Si Si 0.0817 0.0704 'International Tables Vol C Tables 4.2.6.8 and 6.1.1.4'
S S 0.1246 0.1234 'International Tables Vol C Tables 4.2.6.8 and 6.1.1.4'

loop_
_geom_angle_atom_site_label_1
_geom_angle_atom_site_label_2
_geom_angle_atom_site_label_3
_geom_angle
C18 Si1 C17 112.82(19)
C18 Si1 C10 111.87(16)
C17 Si1 C10 113.84(16)
C18 Si1 C1 113.75(17)
C17 Si1 C1 111.85(15)
C10 Si1 C1 90.95(14)
C8 S2 C7 90.45(15)
C12 S3 C9 90.32(16)
C1 C8 C9 116.6(3)
C1 C8 S2 114.6(2)
C9 C8 S2 128.8(2)
C8 C1 C2 111.3(3)
C8 C1 Si1 107.9(2)
C2 C1 Si1 140.7(2)
C9 C10 C11 111.2(3)
C9 C10 Si1 107.6(2)
C11 C10 Si1 141.1(3)
C16 C11 C10 129.4(3)
C16 C11 C12 119.9(3)
C10 C11 C12 110.7(3)
C6 C7 C2 121.7(3)
C6 C7 S2 126.9(3)
C2 C7 S2 111.4(2)
C3 C2 C7 117.7(3)
C3 C2 C1 130.1(3)
C7 C2 C1 112.2(3)
C10 C9 C8 116.9(2)
C10 C9 S3 114.7(2)
C8 C9 S3 128.4(2)
C4 C3 C2 120.1(3)
C4 C3 H1 120.0
C2 C3 H1 120.0
C5 C4 C3 120.8(4)
C5 C4 H2 119.6
C3 C4 H2 119.6
C13 C12 C11 118.5(5)
C13 C12 S3 128.4(4)
C11 C12 S3 113.1(3)
Si1 C18 H13 109.5
Si1 C18 H12 109.5
H13 C18 H12 109.5
Si1 C18 H14 109.5
H13 C18 H14 109.5
H12 C18 H14 109.5
Si1 C17 H11 109.5
Si1 C17 H9 109.5
H11 C17 H9 109.5
Si1 C17 H10 109.5
H11 C17 H10 109.5
H9 C17 H10 109.5
C15 C16 C11 119.6(5)
C15 C16 H8 120.2
C11 C16 H8 120.2
C14 C13 C12 120.3(5)
C14 C13 H5 119.9
C12 C13 H5 119.9
C5 C6 C7 118.1(4)
C5 C6 H4 120.9
C7 C6 H4 120.9
C13 C14 C15 121.9(5)
C13 C14 H6 119.1
C15 C14 H6 119.1
C14 C15 C16 119.9(5)
C14 C15 H7 120.1
C16 C15 H7 120.1
C6 C5 C4 121.7(4)
C6 C5 H3 119.2
C4 C5 H3 119.2

loop_
_geom_bond_atom_site_label_1
_geom_bond_atom_site_label_2
_geom_bond_distance
Si1 C18 1.850(4)
Si1 C17 1.855(3)
Si1 C10 1.877(3)
Si1 C1 1.879(3)
S2 C8 1.727(3)
S2 C7 1.738(3)
S3 C12 1.693(5)
S3 C9 1.730(3)
C8 C1 1.362(4)
C8 C9 1.450(4)
C1 C2 1.431(4)
C10 C9 1.367(4)
C10 C11 1.424(4)
C11 C16 1.393(5)
C11 C12 1.437(5)
C7 C6 1.388(5)
C7 C2 1.416(4)
C2 C3 1.399(4)
C3 C4 1.373(5)
C3 H1 0.9300
C4 C5 1.371(6)
C4 H2 0.9300
C12 C13 1.394(6)
C18 H13 0.9600
C18 H12 0.9600
C18 H14 0.9600
C17 H11 0.9600
C17 H9 0.9600
C17 H10 0.9600
C16 C15 1.391(6)
C16 H8 0.9300
C13 C14 1.363(8)
C13 H5 0.9300
C6 C5 1.370(6)
C6 H4 0.9300
C14 C15 1.384(8)
C14 H6 0.9300
C15 H7 0.9300
C5 H3 0.9300

loop_
_geom_torsion_atom_site_label_1
_geom_torsion_atom_site_label_2
_geom_torsion_atom_site_label_3
_geom_torsion_atom_site_label_4
_geom_torsion
C7 S2 C8 C1 -0.1(2)
C7 S2 C8 C9 177.8(3)
C9 C8 C1 C2 -177.9(2)
S2 C8 C1 C2 0.3(3)
C9 C8 C1 Si1 -0.4(3)
S2 C8 C1 Si1 177.76(14)
C18 Si1 C1 C8 114.1(2)
C17 Si1 C1 C8 -116.6(2)
C10 Si1 C1 C8 -0.4(2)
C18 Si1 C1 C2 -69.6(4)
C17 Si1 C1 C2 59.6(4)
C10 Si1 C1 C2 175.9(3)
C18 Si1 C10 C9 -115.1(2)
C17 Si1 C10 C9 115.5(2)
C1 Si1 C10 C9 1.1(2)
C18 Si1 C10 C11 61.2(4)
C17 Si1 C10 C11 -68.2(4)
C1 Si1 C10 C11 177.4(3)
C9 C10 C11 C16 -179.6(3)
Si1 C10 C11 C16 4.2(6)
C9 C10 C11 C12 -0.3(3)
Si1 C10 C11 C12 -176.5(3)
C8 S2 C7 C6 -178.5(3)
C8 S2 C7 C2 -0.1(2)
C6 C7 C2 C3 0.3(5)
S2 C7 C2 C3 -178.2(2)
C6 C7 C2 C1 178.8(3)
S2 C7 C2 C1 0.3(3)
C8 C1 C2 C3 177.9(3)
Si1 C1 C2 C3 1.7(6)
C8 C1 C2 C7 -0.4(4)
Si1 C1 C2 C7 -176.5(3)
C11 C10 C9 C8 -179.1(2)
Si1 C10 C9 C8 -1.5(3)
C11 C10 C9 S3 -0.4(3)
Si1 C10 C9 S3 177.13(14)
C1 C8 C9 C10 1.4(4)
S2 C8 C9 C10 -176.5(2)
C1 C8 C9 S3 -177.1(2)
S2 C8 C9 S3 5.0(4)
C12 S3 C9 C10 0.8(2)
C12 S3 C9 C8 179.3(3)
C7 C2 C3 C4 0.0(5)
C1 C2 C3 C4 -178.1(3)
C2 C3 C4 C5 -0.1(6)
C16 C11 C12 C13 1.6(5)
C10 C11 C12 C13 -177.8(3)
C16 C11 C12 S3 -179.7(2)
C10 C11 C12 S3 0.9(3)
C9 S3 C12 C13 177.6(3)
C9 S3 C12 C11 -0.9(2)
C10 C11 C16 C15 177.8(3)
C12 C11 C16 C15 -1.5(5)
C11 C12 C13 C14 -0.7(6)
S3 C12 C13 C14 -179.1(3)
C2 C7 C6 C5 -0.6(6)
S2 C7 C6 C5 177.7(3)
C12 C13 C14 C15 -0.4(7)
C13 C14 C15 C16 0.6(7)
C11 C16 C15 C14 0.4(6)
C7 C6 C5 C4 0.5(7)
C3 C4 C5 C6 -0.2(7)
